data_1519920
loop_
_publ_author_name
'Huth, Susanne L.'
'Threlfall, Terry L.'
'Hursthouse, Michael B.'

_publ_section_title
;
 N,N'-bis(3-Iodophenyl)urea
;
_journal_name_full 'Crystal Structure Report Archive'
_journal_page_first 683
_journal_year 2008
_chemical_formula_sum 'C13 H10 I2 N2 O'
_chemical_formula_weight 464.03
_chemical_name_systematic
;
 N,N'-bis(3-Iodophenyl)urea
;
_space_group_IT_number 18
_symmetry_cell_setting orthorhombic
_symmetry_space_group_name_Hall 'P 2 2ab'
_symmetry_space_group_name_H-M 'P 21 21 2'
_atom_sites_solution_hydrogens geom
_atom_sites_solution_primary direct
_atom_sites_solution_secondary difmap
_cell_angle_alpha 90.00
_cell_angle_beta 90.00
_cell_angle_gamma 90.00
_cell_formula_units_Z 2
_cell_length_a 9.6365(3)
_cell_length_b 15.3873(5)
_cell_length_c 4.56700(10)
_cell_measurement_reflns_used 5220
_cell_measurement_temperature 120(2)
_cell_measurement_theta_max 27.48
_cell_measurement_theta_min 2.91
_cell_volume 677.19(3)
_computing_cell_refinement 'DENZO (Otwinowski & Minor, 1997) & COLLECT (Hooft, R.W.W., 1998)'
_computing_data_collection 'COLLECT (Hooft, R.W.W., 1998)'
_computing_data_reduction 'DENZO (Otwinowski & Minor, 1997) & COLLECT (Hooft, R.W.W., 1998)'
_computing_structure_refinement 'SHELXL-97 (Sheldrick, 1997)'
_computing_structure_solution 'SHELXS-97 (Sheldrick, 1997)'
_diffrn_ambient_temperature 120(2)
_diffrn_measured_fraction_theta_full 0.996
_diffrn_measured_fraction_theta_max 0.996
_diffrn_measurement_device_type 'Bruker-Nonius APEX II CCD camera on \k-goniostat'
_diffrn_measurement_method '\f & \w scans'
_diffrn_radiation_monochromator '10cm confocal mirrors'
_diffrn_radiation_source 'Bruker-Nonius FR591 rotating anode'
_diffrn_radiation_type MoK\a
_diffrn_radiation_wavelength 0.71073
_diffrn_reflns_av_R_equivalents 0.0334
_diffrn_reflns_av_sigmaI/netI 0.0304
_diffrn_reflns_limit_h_max 12
_diffrn_reflns_limit_h_min -12
_diffrn_reflns_limit_k_max 19
_diffrn_reflns_limit_k_min -19
_diffrn_reflns_limit_l_max 5
_diffrn_reflns_limit_l_min -5
_diffrn_reflns_number 6675
_diffrn_reflns_theta_full 27.49
_diffrn_reflns_theta_max 27.49
_diffrn_reflns_theta_min 3.39
_exptl_absorpt_coefficient_mu 4.633
_exptl_absorpt_correction_T_max 0.7685
_exptl_absorpt_correction_T_min 0.2053
_exptl_absorpt_correction_type multi-scan
_exptl_absorpt_process_details 'SADABS 2007/2 (Sheldrick, G.M., 2007)'
_exptl_crystal_colour colourless
_exptl_crystal_density_diffrn 2.276
_exptl_crystal_density_method 'not measured'
_exptl_crystal_description needle
_exptl_crystal_F_000 432
_exptl_crystal_size_max 0.50
_exptl_crystal_size_mid 0.08
_exptl_crystal_size_min 0.06
_refine_diff_density_max 0.336
_refine_diff_density_min -0.339
_refine_diff_density_rms 0.077
_refine_ls_abs_structure_details 'Flack H D (1983), Acta Cryst. A39, 876-881'
_refine_ls_abs_structure_Flack 0.26(3)
_refine_ls_extinction_method none
_refine_ls_goodness_of_fit_ref 1.084
_refine_ls_hydrogen_treatment mixed
_refine_ls_matrix_type full
_refine_ls_number_parameters 88
_refine_ls_number_reflns 1537
_refine_ls_number_restraints 1
_refine_ls_restrained_S_all 1.084
_refine_ls_R_factor_all 0.0183
_refine_ls_R_factor_gt 0.0175
_refine_ls_shift/su_max 0.001
_refine_ls_shift/su_mean 0.000
_refine_ls_structure_factor_coef Fsqd
_refine_ls_weighting_details 'calc w=1/[\s^2^(Fo^2^)+(0.0000P)^2^+0.4601P] where P=(Fo^2^+2Fc^2^)/3'
_refine_ls_weighting_scheme calc
_refine_ls_wR_factor_gt 0.0395
_refine_ls_wR_factor_ref 0.0401
_reflns_number_gt 1520
_reflns_number_total 1537
_reflns_threshold_expression >2sigma(I)
_cod_data_source_file eCrystal-683.cif
_cod_data_source_block 2008lsh067
_cod_depositor_comments
;
Citation :
Huth, Susanne L. and Threlfall, Terry L. and Hursthouse, Michael B. (2008) 
University of Southampton, Crystal Structure Report Archive. 
(doi:10.5258/ecrystals/683)

More at:
http://ecrystals.chem.soton.ac.uk/683/

The following automatic conversions were performed:

'_symmetry_cell_setting' value 'Orthorhombic' changed to
'orthorhombic' according to the built-in table from CIF Core
dictionary named 'cif_core.dic' version 2.4.1 from 2010-06-29.

Automatic conversion script
Id: cif_fix_values 3392 2015-05-12 13:50:21Z andrius 
;
_cod_original_sg_symbol_H-M P21212
_cod_database_code 1519920

loop_
_symmetry_equiv_pos_as_xyz
'x, y, z'
'-x, -y, z'
'x+1/2, -y+1/2, -z'
'-x+1/2, y+1/2, -z'

loop_
_atom_site_label
_atom_site_type_symbol
_atom_site_fract_x
_atom_site_fract_y
_atom_site_fract_z
_atom_site_U_iso_or_equiv
_atom_site_adp_type
_atom_site_occupancy
_atom_site_symmetry_multiplicity
_atom_site_calc_flag
_atom_site_refinement_flags
_atom_site_disorder_assembly
_atom_site_disorder_group
C1 C 0.1331(3) 0.13524(17) 0.6905(6) 0.0149(5) Uani 1 1 d . . .
C2 C 0.1083(3) 0.21918(17) 0.5848(6) 0.0159(5) Uani 1 1 d . . .
H2 H 0.0382 0.2292 0.4426 0.019 Uiso 1 1 calc R . .
C3 C 0.1878(3) 0.28774(18) 0.6909(7) 0.0177(6) Uani 1 1 d . . .
C4 C 0.2909(3) 0.27458(19) 0.8996(6) 0.0184(6) Uani 1 1 d . . .
H4 H 0.3447 0.3219 0.9704 0.022 Uiso 1 1 calc R . .
C5 C 0.3133(3) 0.19084(19) 1.0020(7) 0.0212(6) Uani 1 1 d . . .
H5 H 0.3831 0.1809 1.1450 0.025 Uiso 1 1 calc R . .
C6 C 0.2356(3) 0.12134(18) 0.8990(6) 0.0185(6) Uani 1 1 d . . .
H6 H 0.2524 0.0644 0.9710 0.022 Uiso 1 1 calc R . .
C7 C 0.0000 0.0000 0.7328(9) 0.0150(8) Uani 1 2 d S . .
N1 N 0.0549(2) 0.06647(14) 0.5706(5) 0.0153(5) Uani 1 1 d D . .
O1 O 0.0000 0.0000 1.0028(7) 0.0247(7) Uani 1 2 d S . .
I1 I 0.147015(19) 0.413680(11) 0.53594(4) 0.02405(7) Uani 1 1 d . . .
H1N H 0.036(3) 0.063(2) 0.387(4) 0.016(8) Uiso 1 1 d D . .

loop_
_atom_site_aniso_label
_atom_site_aniso_U_11
_atom_site_aniso_U_22
_atom_site_aniso_U_33
_atom_site_aniso_U_23
_atom_site_aniso_U_13
_atom_site_aniso_U_12
C1 0.0157(13) 0.0163(13) 0.0126(12) -0.0015(10) 0.0027(12) -0.0005(11)
C2 0.0159(12) 0.0152(13) 0.0168(13) -0.0008(10) -0.0007(10) 0.0018(10)
C3 0.0187(13) 0.0135(13) 0.0209(14) -0.0004(11) 0.0046(11) -0.0003(11)
C4 0.0163(12) 0.0190(14) 0.0200(14) -0.0056(12) 0.0035(11) -0.0035(11)
C5 0.0184(13) 0.0275(15) 0.0179(15) -0.0020(12) -0.0026(11) 0.0002(11)
C6 0.0211(13) 0.0181(13) 0.0162(14) -0.0016(11) -0.0002(12) 0.0004(11)
C7 0.0190(18) 0.0119(19) 0.0140(19) 0.000 0.000 -0.0016(16)
N1 0.0214(11) 0.0133(11) 0.0112(10) -0.0009(9) -0.0008(10) -0.0029(9)
O1 0.0337(16) 0.0283(16) 0.0122(15) 0.000 0.000 -0.0141(13)
I1 0.02677(11) 0.01400(10) 0.03138(11) 0.00177(7) 0.00064(8) -0.00204(8)

loop_
_atom_type_symbol
_atom_type_description
_atom_type_scat_dispersion_real
_atom_type_scat_dispersion_imag
_atom_type_scat_source
C C 0.0033 0.0016 'International Tables Vol C Tables 4.2.6.8 and 6.1.1.4'
H H 0.0000 0.0000 'International Tables Vol C Tables 4.2.6.8 and 6.1.1.4'
N N 0.0061 0.0033 'International Tables Vol C Tables 4.2.6.8 and 6.1.1.4'
O O 0.0106 0.0060 'International Tables Vol C Tables 4.2.6.8 and 6.1.1.4'
I I -0.4742 1.8119 'International Tables Vol C Tables 4.2.6.8 and 6.1.1.4'

loop_
_geom_angle_atom_site_label_1
_geom_angle_atom_site_label_2
_geom_angle_atom_site_label_3
_geom_angle
_geom_angle_site_symmetry_1
_geom_angle_site_symmetry_3
C6 C1 C2 120.0(3) . .
C6 C1 N1 122.1(2) . .
C2 C1 N1 117.9(2) . .
C3 C2 C1 119.1(3) . .
C3 C2 H2 120.5 . .
C1 C2 H2 120.5 . .
C2 C3 C4 121.4(3) . .
C2 C3 I1 118.6(2) . .
C4 C3 I1 119.9(2) . .
C5 C4 C3 118.5(3) . .
C5 C4 H4 120.8 . .
C3 C4 H4 120.8 . .
C6 C5 C4 121.2(3) . .
C6 C5 H5 119.4 . .
C4 C5 H5 119.4 . .
C5 C6 C1 119.8(3) . .
C5 C6 H6 120.1 . .
C1 C6 H6 120.1 . .
O1 C7 N1 122.76(17) . 2
O1 C7 N1 122.76(17) . .
N1 C7 N1 114.5(3) 2 .
C7 N1 C1 123.9(2) . .
C7 N1 H1N 113(2) . .
C1 N1 H1N 123(2) . .

loop_
_geom_bond_atom_site_label_1
_geom_bond_atom_site_label_2
_geom_bond_distance
_geom_bond_site_symmetry_2
C1 C6 1.388(4) .
C1 C2 1.399(4) .
C1 N1 1.410(3) .
C2 C3 1.391(4) .
C2 H2 0.9500 .
C3 C4 1.392(4) .
C3 I1 2.100(3) .
C4 C5 1.388(4) .
C4 H4 0.9500 .
C5 C6 1.388(4) .
C5 H5 0.9500 .
C6 H6 0.9500 .
C7 O1 1.233(5) .
C7 N1 1.369(3) 2
C7 N1 1.369(3) .
N1 H1N 0.860(18) .

loop_
_geom_hbond_atom_site_label_D
_geom_hbond_atom_site_label_H
_geom_hbond_atom_site_label_A
_geom_hbond_distance_DH
_geom_hbond_distance_HA
_geom_hbond_distance_DA
_geom_hbond_angle_DHA
_geom_hbond_site_symmetry_A
N1 H1N O1 0.860(18) 2.03(2) 2.837(4) 155(3) 1_554
